data_4343647
loop_
_publ_author_name
'Churchill, M.R.'
'de Boer, B.G.'

_publ_section_title
;
 Structural studies on polynuclear osmium carbonyl hydrides.1.Crystal
 structures of the isomorphous species H2 Os3 (C O)11 and Os3)C
 O)172.Direct information on the rule of an equitorial mue2-bridging
 hydride ligand in perturb...
;
_journal_name_full 'Inorganic Chemistry'
_journal_page_first 878
_journal_page_last 884
_journal_volume 16
_journal_year 1977
_chemical_formula_sum 'C12 O12 Os3'
_chemical_name_systematic 'Os3 (C O)12'
_space_group_IT_number 14
_symmetry_space_group_name_Hall '-P 2yn'
_symmetry_space_group_name_H-M 'P 1 21/n 1'
_cell_angle_alpha 90
_cell_angle_beta 100.56
_cell_angle_gamma 90
_cell_formula_units_Z 4
_cell_length_a 8.0817
_cell_length_b 14.7683
_cell_length_c 14.5773
_cell_volume 1710.377
_citation_journal_id_ASTM INOCAJ
_cod_data_source_file Churchill_INOCAJ_1977_571.cif
_cod_data_source_block C12O12Os3
_cod_original_sg_symbol_Hall '-P 2ybc (x-z,y,z)'
_cod_database_code 4343647

loop_
_symmetry_equiv_pos_as_xyz
x,y,z
-x+1/2,y+1/2,-z+1/2
-x,-y,-z
x-1/2,-y-1/2,z-1/2

loop_
_atom_site_label
_atom_site_type_symbol
_atom_site_fract_x
_atom_site_fract_y
_atom_site_fract_z
_atom_site_occupancy
_atom_site_U_iso_or_equiv
O10 O-2 0.4801 0.1057 0.4906 1 0.0
C3 C+2 0.5174 -0.1408 0.2674 1 0.0
C10 C+2 0.5542 0.0971 0.4318 1 0.0
C1 C+2 0.5825 -0.0312 0.1279 1 0.0
O8 O-2 0.5656 0.3612 0.257 1 0.0
O7 O-2 0.1363 0.1962 0.0505 1 0.0
C12 C+2 0.8103 -0.0193 0.4063 1 0.0
C11 C+2 0.824 0.1837 0.3916 1 0.0
Os1 Os 0.44182 -0.02444 0.22239 1 0.0
O11 O-2 0.8965 0.2446 0.4244 1 0.0
C8 C+2 0.517 0.2893 0.2374 1 0.0
C6 C+2 0.296 0.1775 0.2986 1 0.0
O2 O-2 0.2166 -0.0161 0.3703 1 0.0
O1 O-2 0.6613 -0.0404 0.0707 1 0.0
Os2 Os 0.44162 0.17011 0.20654 1 0.0
C5 C+2 0.5849 0.1617 0.1144 1 0.0
O6 O-2 0.2052 0.1851 0.3487 1 0.0
C7 C+2 0.2523 0.1856 0.1083 1 0.0
C9 C+2 0.8412 0.0707 0.2442 1 0.0
C2 C+2 0.3026 -0.0162 0.3176 1 0.0
O4 O-2 0.1278 -0.0668 0.075 1 0.0
O9 O-2 0.9314 0.0681 0.1961 1 0.0
Os3 Os 0.69645 0.08084 0.33917 1 0.0
C4 C+2 0.2432 -0.0521 0.1297 1 0.0
O5 O-2 0.6692 0.1638 0.0584 1 0.0
O3 O-2 0.5693 -0.2102 0.2976 1 0.0
O12 O-2 0.8792 -0.0791 0.4459 1 0.0
